data_1575550
loop_
_publ_author_name
'Fan, Liangxin'
'Zhu, Xinxin'
'Wu, Wanjin'
'Wang, Xingxiao'
'Zhang, Sheng'
'Wan, Jingwei'
'Jiang, Song'
'Lin, Lu'
'Gao, Haoyu'
'Wang, Jinjin'
'Cao, Zhanqi'
'Pan, Zhenliang'
'Xu, Zhihong'
'Liu, Lijie'

_publ_section_title
;
 Overcoming ACQ: DPA-modified TICT-type AIEgens for high-resolution and
 multilevel latent fingerprint visualization.
;
_journal_issue 23
_journal_name_full 'Materials horizons'
_journal_page_first 10326
_journal_page_last 10334
_journal_paper_doi 10.1039/d5mh01320h
_journal_volume 12
_journal_year 2025
_chemical_absolute_configuration ad
_chemical_formula_moiety 'C16 H10 N2 O'
_chemical_formula_sum 'C16 H10 N2 O'
_chemical_formula_weight 246.26
_space_group_crystal_system orthorhombic
_space_group_IT_number 29
_space_group_name_Hall 'P 2c -2b'
_space_group_name_H-M_alt 'P b c 21'
_atom_sites_solution_hydrogens geom
_atom_sites_solution_primary iterative
_audit_creation_date 2023-07-05
_audit_creation_method
;
Olex2 1.2
(compiled 2018.05.29 svn.r3508 for OlexSys, GUI svn.r5506)
;
_audit_update_record
;
2025-07-11 deposited with the CCDC.	2025-08-25 downloaded from the CCDC.
;
_cell_angle_alpha 90
_cell_angle_beta 90
_cell_angle_gamma 90
_cell_formula_units_Z 4
_cell_length_a 4.1747(6)
_cell_length_b 22.8290(17)
_cell_length_c 12.1400(12)
_cell_measurement_reflns_used 1683
_cell_measurement_temperature 293(2)
_cell_measurement_theta_max 69.5070
_cell_measurement_theta_min 3.6380
_cell_volume 1157.0(2)
_computing_cell_refinement 'CrysAlisPro 1.171.42.81a (Rigaku OD, 2023)'
_computing_data_collection 'CrysAlisPro 1.171.42.81a (Rigaku OD, 2023)'
_computing_data_reduction 'CrysAlisPro 1.171.42.81a (Rigaku OD, 2023)'
_computing_molecular_graphics 'Olex2 (Dolomanov et al., 2009)'
_computing_publication_material 'Olex2 (Dolomanov et al., 2009)'
_computing_structure_refinement 'ShelXL (Sheldrick, 2015)'
_computing_structure_solution
;
Superflip (Palatinus & Chapuis, 2007;Palatinus & van der Lee, 2008;
Palatinus et al., 2012)
;
_diffrn_ambient_temperature 293(2)
_diffrn_detector 'CCD plate'
_diffrn_detector_area_resol_mean 16.2312
_diffrn_detector_type Eos
_diffrn_measured_fraction_theta_full 0.997
_diffrn_measured_fraction_theta_max 0.978
_diffrn_measurement_details
;
List of Runs (angles in degrees, time in seconds):

  # Type    Start    End  Width  t~exp~   \w     \q     \k     \f   Frames
#--------------------------------------------------------------------------
  1  \w   -108.00 -35.00   1.00    1.00    --  -33.50 178.00   0.00   73
  2  \w   -108.00 -35.00   1.00    1.00    --  -33.50 178.00-180.00   73
  3  \w   -104.00 -37.00   1.00    1.00    --  -33.50 178.00  90.00   67
  4  \w     61.00  86.00   1.00    1.00    --   36.47 178.00-120.00   25
  5  \w     83.00 109.00   1.00    1.00    --   36.47 178.00  90.00   26
  6  \w     64.00 145.00   1.00    3.00    --  108.00 178.00 -90.00   81
  7  \w    151.00 176.00   1.00    3.00    --  108.00  45.00 -60.00   25
  8  \w     38.00  76.00   1.00    3.00    --  108.00 -94.00  30.00   38
  9  \w    116.00 142.00   1.00    3.00    --  108.00  45.00 -60.00   26
 10  \w     83.00 127.00   1.00    3.00    --  108.00 -61.00 120.00   44
 11  \w     49.00  96.00   1.00    3.00    --  108.00-111.00 -90.00   47
 12  \w     17.00  66.00   1.00    1.50    --   36.47 -99.00-180.00   49
 13  \w     61.00  87.00   1.00    1.50    --   36.47 178.00 150.00   26
 14  \w    106.00 132.00   1.00    3.00    --  108.00 111.00 -30.00   26
 15  \w     60.00 128.00   1.00    3.00    --  108.00 -61.00   0.00   68
 16  \w    109.00 141.00   1.00    3.00    --  108.00 111.00  60.00   32
 17  \w    102.00 129.00   1.00    3.00    --  108.00  77.00  30.00   27
 18  \w   -102.00 -15.00   1.00    1.50    --  -33.50 -57.00-180.00   87
;
_diffrn_measurement_device 'four-circle diffractometer'
_diffrn_measurement_device_type 'Xcalibur, Eos, Gemini'
_diffrn_measurement_method '\w scans'
_diffrn_orient_matrix_type 'CrysAlisPro convention (1999,Acta A55,543-557)'
_diffrn_orient_matrix_UB_11 0.1140576000
_diffrn_orient_matrix_UB_12 0.0578611000
_diffrn_orient_matrix_UB_13 -0.0520785000
_diffrn_orient_matrix_UB_21 0.3327344000
_diffrn_orient_matrix_UB_22 -0.0271105000
_diffrn_orient_matrix_UB_23 -0.0208932000
_diffrn_orient_matrix_UB_31 -0.1131665000
_diffrn_orient_matrix_UB_32 -0.0214715000
_diffrn_orient_matrix_UB_33 -0.1138076000
_diffrn_radiation_monochromator graphite
_diffrn_radiation_probe x-ray
_diffrn_radiation_type CuK\a
_diffrn_radiation_wavelength 1.54184
_diffrn_reflns_av_R_equivalents 0.0293
_diffrn_reflns_av_unetI/netI 0.0299
_diffrn_reflns_Laue_measured_fraction_full 0.997
_diffrn_reflns_Laue_measured_fraction_max 0.978
_diffrn_reflns_limit_h_max 4
_diffrn_reflns_limit_h_min -4
_diffrn_reflns_limit_k_max 21
_diffrn_reflns_limit_k_min -27
_diffrn_reflns_limit_l_max 10
_diffrn_reflns_limit_l_min -14
_diffrn_reflns_number 3677
_diffrn_reflns_point_group_measured_fraction_full 0.727
_diffrn_reflns_point_group_measured_fraction_max 0.712
_diffrn_reflns_theta_full 67.684
_diffrn_reflns_theta_max 69.870
_diffrn_reflns_theta_min 3.873
_diffrn_source 'fine-focus sealed X-ray tube'
_diffrn_source_type 'Enhance (Cu) X-ray Source'
_exptl_absorpt_coefficient_mu 0.724
_exptl_absorpt_correction_T_max 1.00000
_exptl_absorpt_correction_T_min 0.69993
_exptl_absorpt_correction_type multi-scan
_exptl_absorpt_process_details
;
CrysAlisPro 1.171.42.81a (Rigaku Oxford Diffraction, 2023)
Empirical absorption correction using spherical harmonics,
implemented in SCALE3 ABSPACK scaling algorithm.
;
_exptl_crystal_colour colourless
_exptl_crystal_colour_primary colourless
_exptl_crystal_density_diffrn 1.414
_exptl_crystal_description block
_exptl_crystal_F_000 512
_exptl_crystal_size_max 0.14
_exptl_crystal_size_mid 0.12
_exptl_crystal_size_min 0.1
_refine_diff_density_max 0.140
_refine_diff_density_min -0.167
_refine_diff_density_rms 0.033
_refine_ls_abs_structure_details
;
 Flack x determined using 300 quotients [(I+)-(I-)]/[(I+)+(I-)]
 (Parsons, Flack and Wagner, Acta Cryst. B69 (2013) 249-259).
;
_refine_ls_abs_structure_Flack 0.0(5)
_refine_ls_extinction_coef 0.0037(8)
_refine_ls_extinction_expression Fc^*^=kFc[1+0.001xFc^2^\l^3^/sin(2\q)]^-1/4^
_refine_ls_extinction_method 'SHELXL-2014/7 (Sheldrick 2014'
_refine_ls_goodness_of_fit_ref 1.035
_refine_ls_hydrogen_treatment constr
_refine_ls_matrix_type full
_refine_ls_number_parameters 173
_refine_ls_number_reflns 1554
_refine_ls_number_restraints 1
_refine_ls_restrained_S_all 1.034
_refine_ls_R_factor_all 0.0473
_refine_ls_R_factor_gt 0.0413
_refine_ls_shift/su_max 0.000
_refine_ls_shift/su_mean 0.000
_refine_ls_structure_factor_coef Fsqd
_refine_ls_weighting_details 'w=1/[\s^2^(Fo^2^)+(0.0661P)^2^] where P=(Fo^2^+2Fc^2^)/3'
_refine_ls_weighting_scheme calc
_refine_ls_wR_factor_gt 0.1102
_refine_ls_wR_factor_ref 0.1176
_reflns_Friedel_coverage 0.384
_reflns_Friedel_fraction_full 0.427
_reflns_Friedel_fraction_max 0.417
_reflns_number_gt 1333
_reflns_number_total 1554
_reflns_threshold_expression 'I > 2\s(I)'
_cod_data_source_file d5mh01320h2.cif
_cod_data_source_block 202307169
_cod_depositor_comments 'Adding full bibliography for 1575549--1575551.cif.'
_cod_database_code 1575550
_shelx_shelxl_version_number 2014/7
_chemical_oxdiff_formula C24H28O4N2
_shelx_space_group_comment
;
The symmetry employed for this shelxl refinement is uniquely defined
by the following loop, which should always be used as a source of
symmetry information in preference to the above space-group names.
They are only intended as comments.
;
_shelx_estimated_absorpt_t_max 0.931
_shelx_estimated_absorpt_t_min 0.905
_reflns_odcompleteness_completeness 99.92
_reflns_odcompleteness_iscentric 1
_reflns_odcompleteness_theta 66.97
_olex2_refinement_description
;
1. Fixed Uiso
 At 1.2 times of:
  All C(H) groups
2.a Aromatic/amide H refined with riding coordinates:
 C1(H1), C2(H2), C3(H3), C4(H4), C9(H9), C10(H10), C13(H13), C14(H14),
 C15(H15), C16(H16)
;
_olex2_submission_special_instructions 'No special instructions were received'
_oxdiff_exptl_absorpt_empirical_details
;
Empirical correction (ABSPACK) includes:
- Absorption correction using spherical harmonics
- Frame scaling
;
_oxdiff_exptl_absorpt_empirical_full_max 1.431
_oxdiff_exptl_absorpt_empirical_full_min 0.825

loop_
_space_group_symop_operation_xyz
'x, y, z'
'-x, -y, z+1/2'
'-x, y+1/2, z'
'x, -y+1/2, z+1/2'

loop_
_atom_site_label
_atom_site_type_symbol
_atom_site_fract_x
_atom_site_fract_y
_atom_site_fract_z
_atom_site_U_iso_or_equiv
_atom_site_adp_type
_atom_site_occupancy
_atom_site_site_symmetry_order
_atom_site_calc_flag
_atom_site_refinement_flags_posn
_atom_site_refinement_flags_adp
_atom_site_refinement_flags_occupancy
_atom_site_disorder_assembly
_atom_site_disorder_group
O1 O 0.1829(8) 0.33959(12) 0.4455(3) 0.0802(8) Uani 1 1 d . . . . .
N1 N 0.4852(6) 0.41368(11) 0.5173(2) 0.0505(6) Uani 1 1 d . . . . .
N2 N 0.7576(6) 0.40476(10) 0.6878(2) 0.0512(6) Uani 1 1 d . . . . .
C1 C 0.3704(9) 0.26273(15) 0.6214(4) 0.0675(10) Uani 1 1 d . . . . .
H1 H 0.2458 0.2456 0.5667 0.081 Uiso 1 1 calc R . . . .
C2 C 0.4623(9) 0.23063(14) 0.7115(4) 0.0714(11) Uani 1 1 d . . . . .
H2 H 0.4012 0.1916 0.7175 0.086 Uiso 1 1 calc R . . . .
C3 C 0.6455(9) 0.25616(15) 0.7934(4) 0.0702(10) Uani 1 1 d . . . . .
H3 H 0.7053 0.2342 0.8545 0.084 Uiso 1 1 calc R . . . .
C4 C 0.7400(9) 0.31367(15) 0.7855(3) 0.0631(9) Uani 1 1 d . . . . .
H4 H 0.8624 0.3304 0.8413 0.076 Uiso 1 1 calc R . . . .
C5 C 0.6529(8) 0.34717(12) 0.6939(3) 0.0514(7) Uani 1 1 d . . . . .
C6 C 0.4646(7) 0.32139(13) 0.6118(3) 0.0540(8) Uani 1 1 d . . . . .
C7 C 0.3603(8) 0.35567(15) 0.5183(3) 0.0568(8) Uani 1 1 d . . . . .
C8 C 0.6762(7) 0.43497(13) 0.6021(2) 0.0462(7) Uani 1 1 d . . . . .
C9 C 0.4004(8) 0.44864(15) 0.4268(3) 0.0579(8) Uani 1 1 d . . . . .
H9 H 0.2736 0.4327 0.3714 0.070 Uiso 1 1 calc R . . . .
C10 C 0.4970(9) 0.50396(16) 0.4183(3) 0.0602(8) Uani 1 1 d . . . . .
H10 H 0.4348 0.5262 0.3578 0.072 Uiso 1 1 calc R . . . .
C11 C 0.6953(8) 0.52959(15) 0.5012(3) 0.0549(8) Uani 1 1 d . . . . .
C12 C 0.7875(7) 0.49565(13) 0.5925(3) 0.0479(7) Uani 1 1 d . . . . .
C13 C 0.9833(8) 0.51982(13) 0.6735(3) 0.0541(8) Uani 1 1 d . . . . .
H13 H 1.0474 0.4970 0.7331 0.065 Uiso 1 1 calc R . . . .
C14 C 1.0829(8) 0.57739(14) 0.6661(3) 0.0641(9) Uani 1 1 d . . . . .
H14 H 1.2116 0.5935 0.7208 0.077 Uiso 1 1 calc R . . . .
C15 C 0.9904(8) 0.61098(14) 0.5768(4) 0.0671(10) Uani 1 1 d . . . . .
H15 H 1.0581 0.6497 0.5718 0.080 Uiso 1 1 calc R . . . .
C16 C 0.8011(9) 0.58811(15) 0.4958(4) 0.0646(10) Uani 1 1 d . . . . .
H16 H 0.7413 0.6114 0.4365 0.078 Uiso 1 1 calc R . . . .

loop_
_atom_site_aniso_label
_atom_site_aniso_U_11
_atom_site_aniso_U_22
_atom_site_aniso_U_33
_atom_site_aniso_U_23
_atom_site_aniso_U_13
_atom_site_aniso_U_12
O1 0.0951(19) 0.0739(15) 0.0717(17) -0.0104(14) -0.0232(16) -0.0080(14)
N1 0.0504(14) 0.0526(12) 0.0485(14) -0.0027(12) 0.0025(11) 0.0074(11)
N2 0.0601(15) 0.0452(12) 0.0485(14) 0.0002(12) -0.0017(12) -0.0008(10)
C1 0.072(2) 0.0510(16) 0.079(3) -0.0094(19) -0.0036(19) -0.0035(15)
C2 0.078(2) 0.0451(15) 0.091(3) 0.0050(19) 0.007(2) -0.0039(16)
C3 0.078(2) 0.0558(18) 0.077(3) 0.0117(19) 0.002(2) 0.0006(17)
C4 0.072(2) 0.0533(17) 0.064(2) 0.0057(17) -0.0079(17) -0.0023(15)
C5 0.0541(17) 0.0449(14) 0.0553(17) -0.0018(15) 0.0036(14) 0.0042(12)
C6 0.0546(17) 0.0469(14) 0.0604(19) -0.0035(14) 0.0042(15) 0.0044(13)
C7 0.0588(19) 0.0541(16) 0.0576(19) -0.0103(15) -0.0003(16) 0.0029(13)
C8 0.0444(14) 0.0474(14) 0.0469(17) -0.0033(14) 0.0029(12) 0.0080(11)
C9 0.0561(19) 0.069(2) 0.0483(18) 0.0004(17) -0.0017(15) 0.0104(14)
C10 0.0569(18) 0.0686(18) 0.055(2) 0.0165(17) 0.0035(15) 0.0141(14)
C11 0.0518(17) 0.0561(16) 0.0567(19) 0.0097(16) 0.0144(15) 0.0128(13)
C12 0.0452(14) 0.0467(14) 0.0518(17) 0.0002(14) 0.0100(14) 0.0069(11)
C13 0.0539(17) 0.0512(14) 0.0571(19) 0.0006(15) 0.0099(16) 0.0030(12)
C14 0.064(2) 0.0538(16) 0.074(2) -0.0027(17) 0.0103(19) -0.0038(14)
C15 0.062(2) 0.0476(16) 0.092(3) 0.0070(19) 0.018(2) -0.0002(14)
C16 0.0593(19) 0.0576(18) 0.077(2) 0.0220(18) 0.0181(19) 0.0119(15)

loop_
_atom_type_symbol
_atom_type_description
_atom_type_scat_dispersion_real
_atom_type_scat_dispersion_imag
_atom_type_scat_source
C C 0.0181 0.0091 'International Tables Vol C Tables 4.2.6.8 and 6.1.1.4'
H H 0.0000 0.0000 'International Tables Vol C Tables 4.2.6.8 and 6.1.1.4'
N N 0.0311 0.0180 'International Tables Vol C Tables 4.2.6.8 and 6.1.1.4'
O O 0.0492 0.0322 'International Tables Vol C Tables 4.2.6.8 and 6.1.1.4'

loop_
_geom_angle_atom_site_label_1
_geom_angle_atom_site_label_2
_geom_angle_atom_site_label_3
_geom_angle
_geom_angle_site_symmetry_1
_geom_angle_site_symmetry_3
_geom_angle_publ_flag
C8 N1 C7 121.9(3) . . ?
C8 N1 C9 121.7(3) . . ?
C9 N1 C7 116.3(3) . . ?
C8 N2 C5 117.7(3) . . ?
C2 C1 H1 120.1 . . ?
C2 C1 C6 119.9(4) . . ?
C6 C1 H1 120.1 . . ?
C1 C2 H2 119.9 . . ?
C1 C2 C3 120.2(3) . . ?
C3 C2 H2 119.9 . . ?
C2 C3 H3 119.6 . . ?
C4 C3 C2 120.7(4) . . ?
C4 C3 H3 119.6 . . ?
C3 C4 H4 119.9 . . ?
C3 C4 C5 120.2(3) . . ?
C5 C4 H4 119.9 . . ?
N2 C5 C4 118.6(3) . . ?
N2 C5 C6 122.6(3) . . ?
C4 C5 C6 118.9(3) . . ?
C1 C6 C7 119.8(3) . . ?
C5 C6 C1 120.1(3) . . ?
C5 C6 C7 120.1(3) . . ?
O1 C7 N1 120.0(3) . . ?
O1 C7 C6 126.4(3) . . ?
N1 C7 C6 113.6(3) . . ?
N1 C8 C12 116.9(3) . . ?
N2 C8 N1 124.1(3) . . ?
N2 C8 C12 119.0(3) . . ?
N1 C9 H9 119.2 . . ?
C10 C9 N1 121.7(3) . . ?
C10 C9 H9 119.2 . . ?
C9 C10 H10 119.7 . . ?
C9 C10 C11 120.7(3) . . ?
C11 C10 H10 119.7 . . ?
C12 C11 C10 119.2(3) . . ?
C12 C11 C16 118.3(3) . . ?
C16 C11 C10 122.5(3) . . ?
C11 C12 C8 119.8(3) . . ?
C13 C12 C8 120.3(3) . . ?
C13 C12 C11 119.9(3) . . ?
C12 C13 H13 119.8 . . ?
C14 C13 C12 120.5(3) . . ?
C14 C13 H13 119.8 . . ?
C13 C14 H14 120.2 . . ?
C13 C14 C15 119.7(4) . . ?
C15 C14 H14 120.2 . . ?
C14 C15 H15 119.5 . . ?
C16 C15 C14 120.9(3) . . ?
C16 C15 H15 119.5 . . ?
C11 C16 H16 119.6 . . ?
C15 C16 C11 120.7(4) . . ?
C15 C16 H16 119.6 . . ?

loop_
_geom_bond_atom_site_label_1
_geom_bond_atom_site_label_2
_geom_bond_distance
_geom_bond_site_symmetry_2
_geom_bond_publ_flag
O1 C7 1.210(5) . ?
N1 C7 1.423(4) . ?
N1 C8 1.390(4) . ?
N1 C9 1.403(4) . ?
N2 C5 1.388(3) . ?
N2 C8 1.294(4) . ?
C1 H1 0.9300 . ?
C1 C2 1.371(6) . ?
C1 C6 1.401(4) . ?
C2 H2 0.9300 . ?
C2 C3 1.384(6) . ?
C3 H3 0.9300 . ?
C3 C4 1.374(5) . ?
C4 H4 0.9300 . ?
C4 C5 1.398(5) . ?
C5 C6 1.398(5) . ?
C6 C7 1.446(5) . ?
C8 C12 1.466(4) . ?
C9 H9 0.9300 . ?
C9 C10 1.330(5) . ?
C10 H10 0.9300 . ?
C10 C11 1.428(6) . ?
C11 C12 1.406(4) . ?
C11 C16 1.409(5) . ?
C12 C13 1.393(5) . ?
C13 H13 0.9300 . ?
C13 C14 1.381(4) . ?
C14 H14 0.9300 . ?
C14 C15 1.383(6) . ?
C15 H15 0.9300 . ?
C15 C16 1.365(6) . ?
C16 H16 0.9300 . ?

loop_
_geom_torsion_atom_site_label_1
_geom_torsion_atom_site_label_2
_geom_torsion_atom_site_label_3
_geom_torsion_atom_site_label_4
_geom_torsion
_geom_torsion_site_symmetry_1
_geom_torsion_site_symmetry_2
_geom_torsion_site_symmetry_3
_geom_torsion_site_symmetry_4
_geom_torsion_publ_flag
N1 C8 C12 C11 1.0(4) . . . . ?
N1 C8 C12 C13 -179.2(3) . . . . ?
N1 C9 C10 C11 0.8(5) . . . . ?
N2 C5 C6 C1 178.9(3) . . . . ?
N2 C5 C6 C7 -2.6(5) . . . . ?
N2 C8 C12 C11 -178.5(3) . . . . ?
N2 C8 C12 C13 1.3(4) . . . . ?
C1 C2 C3 C4 -0.5(6) . . . . ?
C1 C6 C7 O1 3.0(6) . . . . ?
C1 C6 C7 N1 -177.5(3) . . . . ?
C2 C1 C6 C5 0.2(5) . . . . ?
C2 C1 C6 C7 -178.3(4) . . . . ?
C2 C3 C4 C5 -0.3(6) . . . . ?
C3 C4 C5 N2 -178.9(3) . . . . ?
C3 C4 C5 C6 1.0(5) . . . . ?
C4 C5 C6 C1 -0.9(5) . . . . ?
C4 C5 C6 C7 177.5(3) . . . . ?
C5 N2 C8 N1 1.5(4) . . . . ?
C5 N2 C8 C12 -179.0(3) . . . . ?
C5 C6 C7 O1 -175.5(4) . . . . ?
C5 C6 C7 N1 4.0(4) . . . . ?
C6 C1 C2 C3 0.5(6) . . . . ?
C7 N1 C8 N2 0.2(4) . . . . ?
C7 N1 C8 C12 -179.3(3) . . . . ?
C7 N1 C9 C10 178.5(3) . . . . ?
C8 N1 C7 O1 176.6(3) . . . . ?
C8 N1 C7 C6 -2.9(4) . . . . ?
C8 N1 C9 C10 -0.5(5) . . . . ?
C8 N2 C5 C4 179.6(3) . . . . ?
C8 N2 C5 C6 -0.2(4) . . . . ?
C8 C12 C13 C14 -178.5(3) . . . . ?
C9 N1 C7 O1 -2.3(5) . . . . ?
C9 N1 C7 C6 178.2(3) . . . . ?
C9 N1 C8 N2 179.1(3) . . . . ?
C9 N1 C8 C12 -0.4(4) . . . . ?
C9 C10 C11 C12 -0.1(5) . . . . ?
C9 C10 C11 C16 -179.5(3) . . . . ?
C10 C11 C12 C8 -0.8(4) . . . . ?
C10 C11 C12 C13 179.4(3) . . . . ?
C10 C11 C16 C15 180.0(3) . . . . ?
C11 C12 C13 C14 1.3(4) . . . . ?
C12 C11 C16 C15 0.5(5) . . . . ?
C12 C13 C14 C15 -0.7(5) . . . . ?
C13 C14 C15 C16 0.1(6) . . . . ?
C14 C15 C16 C11 0.0(6) . . . . ?
C16 C11 C12 C8 178.7(3) . . . . ?
C16 C11 C12 C13 -1.1(4) . . . . ?
